data_1561899
loop_
_publ_author_name
'Bette, Sebastian'
'Dinnebier, Robert E.'
'R\"oder, Christian'
'Freyer, Daniela'

_publ_section_title
;
 A solid solution series of atacamite type Ni2Mg2&#x2212;2Cl(OH)3
;
_journal_name_full 'Journal of Solid State Chemistry'
_journal_page_first 131
_journal_page_last 140
_journal_paper_doi 10.1016/j.jssc.2015.04.015
_journal_volume 228
_journal_year 2015
_chemical_formula_moiety 'Cl H3 Mg0.70 Ni1.30 O3'
_chemical_formula_sum 'Cl H3 Mg0.7 Ni1.3 O3'
_chemical_formula_weight 179.785
_chemical_name_common 'Ni1.30Mg0.70Cl(OH)3; 3 Ni0.65Mg0.35(OH)2 1 Ni0.65Mg0.35Cl2'
_chemical_name_structure_type Atacamite
_space_group_IT_number 62
_space_group_name_Hall '-P 2c 2n'
_space_group_name_H-M_alt 'P n a m'
_symmetry_Int_Tables_number 62
_symmetry_space_group_name_H-M 'P n a m'
_audit_creation_method TOPAS
_cell_angle_alpha 90
_cell_angle_beta 90
_cell_angle_gamma 90
_cell_formula_units_Z 4
_cell_length_a 6.19795(11)
_cell_length_b 9.10544(15)
_cell_length_c 6.74979(11)
_cell_measurement_temperature 295
_cell_volume 380.925(11)
_diffrn_ambient_temperature 295
_diffrn_detector
; 
 Lynx Eye 1mm  
;
_diffrn_radiation_monochromator 'Johannson Ge(220) primary beam monochromator'
_diffrn_radiation_probe x-ray
_diffrn_radiation_type 'Mo K\a'
_diffrn_radiation_wavelength 0.70930
_diffrn_source_type Mo-tube
_exptl_absorpt_process_details
;   
 ?
;
_exptl_crystal_colour green
_exptl_crystal_density_diffrn 3.13
_exptl_crystal_description 'microcrystalline powder'
_pd_calc_method 'Rietveld Refinement'
_pd_instr_location
; 
'Bruker D8-Advance, Debye-Scherrer mode, MPI-FKF, Stuttgart, Germany'
;
_pd_meas_2theta_range_inc 0.005
_pd_meas_2theta_range_max 60.0
_pd_meas_2theta_range_min 2.0
_pd_meas_scan_method step
_pd_proc_2theta_range_inc 0.005
_pd_proc_2theta_range_max 60.0
_pd_proc_2theta_range_min 2.0
_pd_proc_info_data_reduction binning
_pd_proc_info_excluded_regions
;
 ?
;
_pd_proc_ls_background_function
;   
'Chebyshev polynomial'
;
_pd_proc_ls_peak_cutoff 0.00100
_pd_proc_ls_profile_function
;
 Fundamental parameters
;
_pd_proc_ls_prof_R_factor 0.0376
_pd_proc_ls_prof_wR_expected 0.0326
_pd_proc_ls_prof_wR_factor 0.0505
_pd_spec_mounting
; 
'0.5 mm glass capillary'
;
_pd_spec_mount_mode transmission
_pd_spec_shape cylinder
_refine_ls_number_parameters 40
_refine_ls_R_Fsqd_factor 0.0108
_cod_data_source_file JSSC-2015-228-131.cif
_cod_data_source_block Ni1.30Mg0.70Cl(OH)3
_cod_depositor_comments
;
The following automatic conversions were performed:

data item '_diffrn_radiation_probe' value 'X-ray' was changed to
'x-ray' in accordance with the built-in table derived from the CIF
Core dictionary named 'cif_core.dic' version 2.4.5 last updated on
2014-11-21.

Automatic conversion script
Id: cif_fix_values 8369 2020-08-20 11:38:08Z andrius 
;
_cod_original_sg_symbol_H-M Pnam
_cod_original_formula_sum 'Cl H3 Mg0.70 Ni1.30 O3'
_cod_database_code 1561899

loop_
_symmetry_equiv_pos_site_id
_symmetry_equiv_pos_as_xyz
1 '-x, -y, -z'
2 '-x, -y, z+1/2'
3 '-x+1/2, y+1/2, -z'
4 '-x+1/2, y+1/2, z+1/2'
5 'x, y, -z+1/2'
6 'x, y, z'
7 'x+1/2, -y+1/2, -z+1/2'
8 'x+1/2, -y+1/2, z'

loop_
_atom_site_label
_atom_site_type_symbol
_atom_site_symmetry_multiplicity
_atom_site_Wyckoff_symbol
_atom_site_fract_x
_atom_site_fract_y
_atom_site_fract_z
_atom_site_occupancy
_atom_site_B_iso_or_equiv
Ni1 Ni 4 a 0 0 0 0.6941(37) 0.362(14)
Mg1 Mg 4 a 0 0 0 0.3059(37) 0.362(14)
Ni2 Ni 4 c 0.20709(13) 0.24732(11) 0.25 0.6049(78) 0.362(14)
Mg2 Mg 4 c 0.20709(13) 0.24732(11) 0.25 0.3951(78) 0.362(14)
Cl1 Cl 4 c 0.19645(18) 0.53183(13) 0.25 1 0.801(33)
O1 O 4 c 0.19299(50) 0.01855(31) 0.25 1 0.801(33)
O2 O 8 d 0.45318(37) 0.28115(22) 0.05054(24) 1 0.801(33)

loop_
_atom_type_symbol
_atom_type_oxidation_number
Ni 2
Mg 2
Cl -1
O -2
